data_7057105
loop_
_publ_author_name
'Jeannin, Olivier'
'Huynh, Huu-Tri'
'Riel, Asia Marie S.'
'Fourmigu\'e, Marc'

_publ_section_title
;
 Chalcogen bonding interactions in organic selenocyanates: from
 cooperativity to chelation
;
_journal_issue 13
_journal_name_full 'New Journal of Chemistry'
_journal_page_first 10502
_journal_paper_doi 10.1039/C8NJ00554K
_journal_volume 42
_journal_year 2018
_chemical_formula_moiety 'C14 H10 N4 Se4'
_chemical_formula_sum 'C14 H10 N4 Se4'
_chemical_formula_weight 550.1
_space_group_IT_number 14
_space_group_name_Hall '-P 2ybc'
_space_group_name_H-M_alt 'P 1 21/c 1'
_symmetry_cell_setting monoclinic
_symmetry_Int_Tables_number 14
_symmetry_space_group_name_Hall '-P 2ybc'
_symmetry_space_group_name_H-M 'P 1 21/c 1'
_atom_sites_solution_hydrogens geom
_audit_conform_dict_location ftp://ftp.iucr.org/pub/cif_core.dic
_audit_conform_dict_name cif_core.dic
_audit_conform_dict_version 2.4.3
_audit_creation_date 2017-03-08T15:43:45-00:00
_audit_creation_method 'WinGX routine CIF_UPDATE'
_audit_update_record
;
2018-01-31 deposited with the CCDC.
2018-03-05 downloaded from the CCDC.
;
_cell_angle_alpha 90
_cell_angle_beta 97.451(14)
_cell_angle_gamma 90
_cell_formula_units_Z 2
_cell_length_a 5.4173(12)
_cell_length_b 13.172(3)
_cell_length_c 11.795(2)
_cell_measurement_reflns_used 1197
_cell_measurement_temperature 296(2)
_cell_measurement_theta_max 23.14
_cell_measurement_theta_min 2.33
_cell_measurement_wavelength 0.71073
_cell_volume 834.5(3)
_computing_cell_refinement 'Bruker APEX2 (Bruker, 2014)'
_computing_data_collection 'Bruker APEX2 (Bruker, 2014)'
_computing_data_reduction 'Bruker APEX2 (Bruker, 2014)'
_computing_molecular_graphics 'Ortep for Windows (Farrugia, 2012)'
_computing_publication_material 'WinGX publication routines (Farrugia, 2012)'
_computing_structure_refinement 'SHELXL-2014/7 (Sheldrick, 2014)'
_computing_structure_solution 'SIR-92 (Altomare et al., 1994)'
_diffrn_ambient_temperature 296(2)
_diffrn_detector 'CCD plate'
_diffrn_measured_fraction_theta_full 0.999
_diffrn_measured_fraction_theta_max 0.992
_diffrn_measurement_device_type 'APEXII, Bruker-AXS'
_diffrn_measurement_method 'CCD rotation images, thick slices'
_diffrn_orient_matrix_UB_11 -0.152531
_diffrn_orient_matrix_UB_12 -0.034956
_diffrn_orient_matrix_UB_13 0.019876
_diffrn_orient_matrix_UB_21 -0.097579
_diffrn_orient_matrix_UB_22 0.027344
_diffrn_orient_matrix_UB_23 -0.07124
_diffrn_orient_matrix_UB_31 0.043247
_diffrn_orient_matrix_UB_32 -0.061593
_diffrn_orient_matrix_UB_33 -0.042907
_diffrn_radiation_probe x-ray
_diffrn_radiation_source 'fine-focus sealed tube'
_diffrn_radiation_type MoK\a
_diffrn_radiation_wavelength 0.71073
_diffrn_reflns_av_R_equivalents 0.0655
_diffrn_reflns_av_unetI/netI 0.0747
_diffrn_reflns_Laue_measured_fraction_full 0.999
_diffrn_reflns_Laue_measured_fraction_max 0.992
_diffrn_reflns_limit_h_max 7
_diffrn_reflns_limit_h_min -7
_diffrn_reflns_limit_k_max 17
_diffrn_reflns_limit_k_min -16
_diffrn_reflns_limit_l_max 15
_diffrn_reflns_limit_l_min -15
_diffrn_reflns_number 6327
_diffrn_reflns_point_group_measured_fraction_full 0.999
_diffrn_reflns_point_group_measured_fraction_max 0.992
_diffrn_reflns_theta_full 25.242
_diffrn_reflns_theta_max 27.638
_diffrn_reflns_theta_min 2.329
_diffrn_standards_number 0
_exptl_absorpt_coefficient_mu 8.792
_exptl_absorpt_correction_T_max 0.916
_exptl_absorpt_correction_T_min 0.810
_exptl_absorpt_correction_type multi-scan
_exptl_absorpt_process_details
;
  [Sheldrick, G.M. (2014). SADABS Bruker AXS Inc., Madison, Wisconsin, USA]
;
_exptl_crystal_colour colorless
_exptl_crystal_density_diffrn 2.189
_exptl_crystal_density_method 'not measured'
_exptl_crystal_description prism
_exptl_crystal_F_000 516
_exptl_crystal_size_max 0.09
_exptl_crystal_size_mid 0.02
_exptl_crystal_size_min 0.01
_refine_diff_density_max 0.745
_refine_diff_density_min -0.632
_refine_diff_density_rms 0.14
_refine_ls_extinction_method none
_refine_ls_goodness_of_fit_ref 0.914
_refine_ls_hydrogen_treatment constr
_refine_ls_matrix_type full
_refine_ls_number_constraints 0
_refine_ls_number_parameters 100
_refine_ls_number_reflns 1923
_refine_ls_number_restraints 0
_refine_ls_restrained_S_all 0.914
_refine_ls_R_factor_all 0.0826
_refine_ls_R_factor_gt 0.0439
_refine_ls_shift/su_max 0.001
_refine_ls_shift/su_mean 0
_refine_ls_structure_factor_coef Fsqd
_refine_ls_weighting_details 'w=1/[\s^2^(Fo^2^)+(0.0654P)^2^+0.1321P] where P=(Fo^2^+2Fc^2^)/3'
_refine_ls_weighting_scheme calc
_refine_ls_wR_factor_gt 0.101
_refine_ls_wR_factor_ref 0.1185
_reflns_Friedel_coverage 0
_reflns_number_gt 1281
_reflns_number_total 1923
_reflns_threshold_expression 'I > 2\s(I)'
_cod_data_source_file c8nj00554k1.cif
_cod_data_source_block 2
_cod_depositor_comments 'Adding full bibliography for 7057104--7057109.cif.'
_cod_original_sg_symbol_H-M 'P 21/c'
_cod_database_code 7057105

loop_
_symmetry_equiv_pos_as_xyz
'x, y, z'
'-x, y+1/2, -z+1/2'
'-x, -y, -z'
'x, -y-1/2, z-1/2'

loop_
_atom_site_label
_atom_site_type_symbol
_atom_site_fract_x
_atom_site_fract_y
_atom_site_fract_z
_atom_site_U_iso_or_equiv
_atom_site_adp_type
_atom_site_occupancy
_atom_site_site_symmetry_order
_atom_site_calc_flag
_atom_site_refinement_flags_posn
_atom_site_refinement_flags_adp
Se01 Se 0.83477(11) 0.71862(4) 0.46838(5) 0.0321(2) Uani 1 1 d . .
Se02 Se 0.71372(13) 1.03520(5) 0.17989(5) 0.0424(2) Uani 1 1 d . .
C3 C 0.5249(10) 0.9026(4) 0.4535(4) 0.0247(12) Uani 1 1 d . .
C2 C 0.6572(10) 0.9836(4) 0.4159(4) 0.0241(11) Uani 1 1 d . .
C4 C 0.8313(10) 0.9712(4) 0.3276(4) 0.0286(13) Uani 1 1 d . .
H4A H 0.8561 0.8993 0.3153 0.034 Uiso 1 1 calc R U
H4B H 0.9915 1.0001 0.3571 0.034 Uiso 1 1 calc R U
N1 N 0.8607(12) 0.7932(5) 0.7090(4) 0.0543(16) Uani 1 1 d . .
C7 C 0.8429(12) 0.7628(4) 0.6168(5) 0.0347(14) Uani 1 1 d . .
C5 C 0.4566(13) 0.9466(6) 0.1418(5) 0.0460(17) Uani 1 1 d . .
C6 C 0.5333(10) 0.7964(4) 0.4087(5) 0.0271(12) Uani 1 1 d . .
H6A H 0.5221 0.7991 0.326 0.033 Uiso 1 1 calc R U
H6B H 0.3883 0.76 0.4275 0.033 Uiso 1 1 calc R U
N2 N 0.2958(13) 0.8904(5) 0.1174(6) 0.073(2) Uani 1 1 d . .
C1 C 0.6291(9) 1.0787(4) 0.4620(4) 0.0246(12) Uani 1 1 d . .
H1 H 0.7163 1.1327 0.4357 0.03 Uiso 1 1 calc R U

loop_
_atom_site_aniso_label
_atom_site_aniso_U_11
_atom_site_aniso_U_22
_atom_site_aniso_U_33
_atom_site_aniso_U_23
_atom_site_aniso_U_13
_atom_site_aniso_U_12
Se01 0.0360(3) 0.0284(4) 0.0323(3) -0.0014(2) 0.0057(2) 0.0044(3)
Se02 0.0549(5) 0.0427(4) 0.0307(3) 0.0083(3) 0.0090(3) -0.0013(3)
C3 0.027(3) 0.022(3) 0.024(3) 0.000(2) -0.001(2) 0.000(2)
C2 0.029(3) 0.024(3) 0.019(2) 0.002(2) 0.004(2) 0.003(2)
C4 0.031(3) 0.031(3) 0.026(3) 0.001(2) 0.009(2) 0.003(3)
N1 0.071(4) 0.060(4) 0.032(3) 0.000(3) 0.008(3) -0.004(3)
C7 0.042(4) 0.028(3) 0.034(3) 0.006(2) 0.008(3) -0.004(3)
C5 0.051(4) 0.050(5) 0.036(4) 0.001(3) 0.001(3) 0.003(4)
C6 0.028(3) 0.022(3) 0.031(3) -0.003(2) 0.003(2) -0.001(2)
N2 0.063(4) 0.072(5) 0.077(5) 0.007(4) -0.022(4) -0.012(4)
C1 0.025(3) 0.025(3) 0.024(3) 0.005(2) 0.005(2) -0.004(2)

loop_
_atom_type_symbol
_atom_type_description
_atom_type_scat_dispersion_real
_atom_type_scat_dispersion_imag
_atom_type_scat_source
C C 0.0033 0.0016 'International Tables Vol C Tables 4.2.6.8 and 6.1.1.4'
H H 0 0 'International Tables Vol C Tables 4.2.6.8 and 6.1.1.4'
N N 0.0061 0.0033 'International Tables Vol C Tables 4.2.6.8 and 6.1.1.4'
Se Se -0.0929 2.2259 'International Tables Vol C Tables 4.2.6.8 and 6.1.1.4'

loop_
_geom_angle_atom_site_label_1
_geom_angle_atom_site_label_2
_geom_angle_atom_site_label_3
_geom_angle
_geom_angle_site_symmetry_1
_geom_angle_site_symmetry_3
C7 Se01 C6 95.3(2) . .
C5 Se02 C4 95.3(3) . .
C2 C3 C1 118.1(5) . 3_676
C2 C3 C6 124.3(5) . .
C1 C3 C6 117.6(5) 3_676 .
C1 C2 C3 118.9(5) . .
C1 C2 C4 118.9(5) . .
C3 C2 C4 122.3(5) . .
C2 C4 Se02 114.0(4) . .
C2 C4 H4A 108.7 . .
Se02 C4 H4A 108.7 . .
C2 C4 H4B 108.7 . .
Se02 C4 H4B 108.7 . .
H4A C4 H4B 107.6 . .
N1 C7 Se01 176.1(6) . .
N2 C5 Se02 179.5(7) . .
C3 C6 Se01 114.8(4) . .
C3 C6 H6A 108.6 . .
Se01 C6 H6A 108.6 . .
C3 C6 H6B 108.6 . .
Se01 C6 H6B 108.6 . .
H6A C6 H6B 107.5 . .
C2 C1 C3 123.1(5) . 3_676
C2 C1 H1 118.5 . .
C3 C1 H1 118.5 3_676 .

loop_
_geom_bond_atom_site_label_1
_geom_bond_atom_site_label_2
_geom_bond_distance
_geom_bond_site_symmetry_2
Se01 C7 1.840(6) .
Se01 C6 1.978(5) .
Se02 C5 1.828(8) .
Se02 C4 1.966(5) .
C3 C2 1.390(7) .
C3 C1 1.403(7) 3_676
C3 C6 1.498(7) .
C2 C1 1.382(7) .
C2 C4 1.502(6) .
C4 H4A 0.97 .
C4 H4B 0.97 .
N1 C7 1.151(8) .
C5 N2 1.151(9) .
C6 H6A 0.97 .
C6 H6B 0.97 .
C1 C3 1.403(7) 3_676
C1 H1 0.93 .

loop_
_geom_torsion_atom_site_label_1
_geom_torsion_atom_site_label_2
_geom_torsion_atom_site_label_3
_geom_torsion_atom_site_label_4
_geom_torsion
_geom_torsion_site_symmetry_1
_geom_torsion_site_symmetry_4
C1 C3 C2 C1 -0.8(8) 3_676 .
C6 C3 C2 C1 178.4(5) . .
C1 C3 C2 C4 178.6(5) 3_676 .
C6 C3 C2 C4 -2.1(8) . .
C1 C2 C4 Se02 -69.8(6) . .
C3 C2 C4 Se02 110.7(5) . .
C2 C3 C6 Se01 77.5(6) . .
C1 C3 C6 Se01 -103.2(5) 3_676 .
C3 C2 C1 C3 0.9(9) . 3_676
C4 C2 C1 C3 -178.6(5) . 3_676
